data_2312085
loop_
_publ_author_name
'Kolade, Sherif O.'
'Izunobi, Josephat U.'
'Gordon, Allen T.'
'Hosten, Eric C.'
'Olasupo, Idris A.'
'Ogunlaja, Adeniyi S.'
'Asekun, Olayinka T.'
'Familoni, Oluwole B.'

_publ_section_title
;
 N-Cycloamino substituent effects on the packing architecture of
 ortho-sulfanilamide molecular crystals and their in silico carbonic
 anhydrase II and IX inhibitory activities.
;
_journal_coeditor_code OJ3005
_journal_issue 'Pt 12'
_journal_name_full 'Acta crystallographica. Section C, Structural chemistry'
_journal_page_first 730
_journal_page_last 742
_journal_paper_doi 10.1107/S2053229622010130
_journal_volume 78
_journal_year 2022
_chemical_formula_iupac 'C10 H12 N2 O4 S'
_chemical_formula_moiety 'C10 H12 N2 O4 S'
_chemical_formula_sum 'C10 H12 N2 O4 S'
_chemical_formula_weight 256.28
_chemical_name_systematic
;
1-[(2-Nitrophenyl)sulfonyl]pyrrolidine
;
_space_group_crystal_system monoclinic
_space_group_IT_number 14
_space_group_name_Hall '-P 2yn'
_space_group_name_H-M_alt 'P 1 21/n 1'
_atom_sites_solution_hydrogens geom
_atom_sites_solution_primary dual
_atom_sites_solution_secondary difmap
_audit_creation_method SHELXL-2018/3
_cell_angle_alpha 90
_cell_angle_beta 108.075(3)
_cell_angle_gamma 90
_cell_formula_units_Z 4
_cell_length_a 8.6173(5)
_cell_length_b 14.6662(9)
_cell_length_c 9.4885(6)
_cell_measurement_reflns_used 9888
_cell_measurement_temperature 200(2)
_cell_measurement_theta_max 28.27
_cell_measurement_theta_min 2.65
_cell_volume 1140.01(12)
_computing_cell_refinement
;
APEX2 (Bruker, 2011)
;
_computing_data_collection
;
APEX2 (Bruker, 2011)
;
_computing_data_reduction
;
SAINT (Bruker, 2012)
;
_computing_molecular_graphics
;
ORTEP-3 for Windows (Farrugia, 2012)
;
_computing_publication_material
;
PLATON (Spek, 2020) and Mercury (Macrae <i>et al.</i>,  2020)
;
_computing_structure_refinement
;
SHELXL2018 (Sheldrick, 2015<i>b</i>) and
ShelXle (H\"ubschle <i>et al.</i>,  2011)
;
_computing_structure_solution
;
SHELXT2018 (Sheldrick, 2015<i>a</i>)
;
_diffrn_ambient_temperature 200(2)
_diffrn_detector_area_resol_mean 8.3333
_diffrn_measured_fraction_theta_full 1.000
_diffrn_measured_fraction_theta_max 0.995
_diffrn_measurement_device_type 'Bruker APEXII CCD'
_diffrn_measurement_method '\f and \w scans'
_diffrn_radiation_monochromator graphite
_diffrn_radiation_source 'sealed tube'
_diffrn_radiation_type MoK\a
_diffrn_radiation_wavelength 0.71073
_diffrn_reflns_av_R_equivalents 0.0180
_diffrn_reflns_av_unetI/netI 0.0112
_diffrn_reflns_limit_h_max 11
_diffrn_reflns_limit_h_min -11
_diffrn_reflns_limit_k_max 19
_diffrn_reflns_limit_k_min -17
_diffrn_reflns_limit_l_max 12
_diffrn_reflns_limit_l_min -12
_diffrn_reflns_number 24329
_diffrn_reflns_theta_full 25.242
_diffrn_reflns_theta_max 28.384
_diffrn_reflns_theta_min 2.651
_exptl_absorpt_coefficient_mu 0.289
_exptl_absorpt_correction_T_max 1.0000
_exptl_absorpt_correction_T_min 0.9337
_exptl_absorpt_correction_type numerical
_exptl_absorpt_process_details
;
(SADABS; Bruker, 2008)
;
_exptl_crystal_colour yellow
_exptl_crystal_density_diffrn 1.493
_exptl_crystal_density_method 'not measured'
_exptl_crystal_description block
_exptl_crystal_F_000 536
_exptl_crystal_size_max 0.674
_exptl_crystal_size_mid 0.665
_exptl_crystal_size_min 0.120
_refine_diff_density_max 0.433
_refine_diff_density_min -0.467
_refine_ls_extinction_method none
_refine_ls_goodness_of_fit_ref 1.048
_refine_ls_hydrogen_treatment constr
_refine_ls_matrix_type full
_refine_ls_number_parameters 149
_refine_ls_number_reflns 2849
_refine_ls_number_restraints 20
_refine_ls_restrained_S_all 1.055
_refine_ls_R_factor_all 0.0472
_refine_ls_R_factor_gt 0.0412
_refine_ls_shift/su_max 0.000
_refine_ls_shift/su_mean 0.000
_refine_ls_structure_factor_coef Fsqd
_refine_ls_weighting_details 'w=1/[\s^2^(Fo^2^)+(0.0517P)^2^+0.7926P] where P=(Fo^2^+2Fc^2^)/3'
_refine_ls_weighting_scheme calc
_refine_ls_wR_factor_gt 0.1057
_refine_ls_wR_factor_ref 0.1106
_reflns_number_gt 2508
_reflns_number_total 2849
_reflns_threshold_expression 'I > 2\s(I)'
_cod_data_source_file oj3005sup1.cif
_cod_data_source_block ka097
_cod_original_sg_symbol_H-M 'P 21/n'
_cod_database_code 2312085
_shelx_space_group_comment
;
The symmetry employed for this shelxl refinement is uniquely defined
by the following loop, which should always be used as a source of
symmetry information in preference to the above space-group names.
They are only intended as comments.
;
_shelx_estimated_absorpt_t_min 0.829
_shelx_estimated_absorpt_t_max 0.966

loop_
_space_group_symop_operation_xyz
'x, y, z'
'-x+1/2, y+1/2, -z+1/2'
'-x, -y, -z'
'x-1/2, -y-1/2, z-1/2'

loop_
_atom_site_type_symbol
_atom_site_label
_atom_site_fract_x
_atom_site_fract_y
_atom_site_fract_z
_atom_site_U_iso_or_equiv
_atom_site_adp_type
_atom_site_calc_flag
_atom_site_occupancy
_atom_site_disorder_assembly
_atom_site_disorder_group
S S1 0.49089(5) 0.66797(3) 0.32216(4) 0.02954(13) Uani d 1 . .
O O1 0.52737(15) 0.62543(9) 0.46416(13) 0.0360(3) Uani d 1 . .
O O2 0.41164(17) 0.75483(10) 0.29726(18) 0.0481(4) Uani d 1 . .
O O3 0.91161(16) 0.56570(9) 0.57998(13) 0.0374(3) Uani d 1 . .
O O4 0.74333(16) 0.49165(8) 0.40041(15) 0.0387(3) Uani d 1 . .
N N1 0.3849(2) 0.59886(12) 0.20100(17) 0.0424(4) Uani d 1 . .
N N2 0.82322(16) 0.55892(9) 0.45200(15) 0.0261(3) Uani d 1 . .
C C21 0.67960(18) 0.68563(10) 0.28603(17) 0.0243(3) Uani d 1 . .
C C22 0.82125(18) 0.63575(9) 0.35184(16) 0.0233(3) Uani d 1 . .
C C23 0.9678(2) 0.65569(11) 0.32834(19) 0.0300(3) Uani d 1 . .
H H23 1.063007 0.621352 0.376473 0.036 Uiso calc 1 . .
C C24 0.9742(2) 0.72656(12) 0.2335(2) 0.0347(4) Uani d 1 . .
H H24 1.073735 0.740356 0.214723 0.042 Uiso calc 1 . .
C C25 0.8355(2) 0.77707(12) 0.1663(2) 0.0348(4) Uani d 1 . .
H H25 0.839913 0.825347 0.100842 0.042 Uiso calc 1 . .
C C26 0.6899(2) 0.75768(11) 0.19374(18) 0.0304(3) Uani d 1 . .
H H26 0.596179 0.793966 0.149089 0.036 Uiso calc 1 . .
C C11 0.3771(10) 0.4994(5) 0.2187(8) 0.0525(5) Uani d 0.579(7) A 1
H H11A 0.365697 0.483433 0.316363 0.063 Uiso calc 0.579(7) A 1
H H11B 0.475419 0.469108 0.207784 0.063 Uiso calc 0.579(7) A 1
C C12 0.2269(6) 0.4739(3) 0.0945(5) 0.0525(5) Uani d 0.579(7) A 1
H H12A 0.126167 0.490743 0.117592 0.063 Uiso calc 0.579(7) A 1
H H12B 0.224619 0.407828 0.072438 0.063 Uiso calc 0.579(7) A 1
C C13 0.2474(6) 0.5302(4) -0.0321(5) 0.0525(5) Uani d 0.579(7) A 1
H H13A 0.142720 0.536536 -0.112750 0.063 Uiso calc 0.579(7) A 1
H H13B 0.329694 0.502920 -0.072615 0.063 Uiso calc 0.579(7) A 1
C C14 0.3052(11) 0.6216(4) 0.0416(7) 0.0525(5) Uani d 0.579(7) A 1
H H14A 0.384050 0.650475 -0.001515 0.063 Uiso calc 0.579(7) A 1
H H14B 0.211994 0.663509 0.029701 0.063 Uiso calc 0.579(7) A 1
C C15 0.3620(14) 0.5024(7) 0.2240(11) 0.0525(5) Uani d 0.421(7) A 2
H H15A 0.289652 0.492782 0.285820 0.063 Uiso calc 0.421(7) A 2
H H15B 0.467484 0.471263 0.270293 0.063 Uiso calc 0.421(7) A 2
C C16 0.2804(9) 0.4696(4) 0.0620(7) 0.0525(5) Uani d 0.421(7) A 2
H H16A 0.362038 0.441474 0.021428 0.063 Uiso calc 0.421(7) A 2
H H16B 0.193459 0.424491 0.057238 0.063 Uiso calc 0.421(7) A 2
C C17 0.2083(8) 0.5567(5) -0.0247(7) 0.0525(5) Uani d 0.421(7) A 2
H H17A 0.207484 0.551559 -0.128998 0.063 Uiso calc 0.421(7) A 2
H H17B 0.094759 0.566045 -0.023970 0.063 Uiso calc 0.421(7) A 2
C C18 0.3140(15) 0.6354(6) 0.0501(10) 0.0525(5) Uani d 0.421(7) A 2
H H18A 0.399357 0.649069 0.003320 0.063 Uiso calc 0.421(7) A 2
H H18B 0.248645 0.691003 0.049588 0.063 Uiso calc 0.421(7) A 2

loop_
_atom_site_aniso_label
_atom_site_aniso_U_11
_atom_site_aniso_U_22
_atom_site_aniso_U_33
_atom_site_aniso_U_12
_atom_site_aniso_U_13
_atom_site_aniso_U_23
S1 0.0263(2) 0.0333(2) 0.0318(2) 0.00668(14) 0.01314(16) 0.00676(15)
O1 0.0363(6) 0.0479(7) 0.0283(6) 0.0048(5) 0.0166(5) 0.0052(5)
O2 0.0392(7) 0.0428(7) 0.0700(10) 0.0185(6) 0.0280(7) 0.0142(7)
O3 0.0405(7) 0.0391(7) 0.0282(6) 0.0012(5) 0.0045(5) 0.0077(5)
O4 0.0373(7) 0.0259(6) 0.0495(8) -0.0061(5) 0.0087(6) 0.0034(5)
N1 0.0400(8) 0.0479(9) 0.0327(8) -0.0083(7) 0.0017(6) 0.0123(7)
N2 0.0242(6) 0.0237(6) 0.0306(7) 0.0030(5) 0.0090(5) 0.0045(5)
C21 0.0261(7) 0.0239(7) 0.0246(7) 0.0026(5) 0.0103(6) 0.0011(5)
C22 0.0276(7) 0.0195(6) 0.0231(7) 0.0016(5) 0.0081(6) 0.0009(5)
C23 0.0270(8) 0.0281(7) 0.0363(9) 0.0030(6) 0.0116(7) 0.0023(6)
C24 0.0350(8) 0.0329(8) 0.0428(9) -0.0009(7) 0.0218(7) 0.0038(7)
C25 0.0446(10) 0.0287(8) 0.0375(9) 0.0036(7) 0.0222(8) 0.0087(7)
C26 0.0351(8) 0.0272(7) 0.0305(8) 0.0080(6) 0.0125(7) 0.0075(6)
C11 0.0476(9) 0.0604(10) 0.0421(7) -0.0101(7) 0.0034(6) 0.0040(7)
C12 0.0476(9) 0.0604(10) 0.0421(7) -0.0101(7) 0.0034(6) 0.0040(7)
C13 0.0476(9) 0.0604(10) 0.0421(7) -0.0101(7) 0.0034(6) 0.0040(7)
C14 0.0476(9) 0.0604(10) 0.0421(7) -0.0101(7) 0.0034(6) 0.0040(7)
C15 0.0476(9) 0.0604(10) 0.0421(7) -0.0101(7) 0.0034(6) 0.0040(7)
C16 0.0476(9) 0.0604(10) 0.0421(7) -0.0101(7) 0.0034(6) 0.0040(7)
C17 0.0476(9) 0.0604(10) 0.0421(7) -0.0101(7) 0.0034(6) 0.0040(7)
C18 0.0476(9) 0.0604(10) 0.0421(7) -0.0101(7) 0.0034(6) 0.0040(7)

loop_
_atom_type_symbol
_atom_type_description
_atom_type_scat_dispersion_real
_atom_type_scat_dispersion_imag
_atom_type_scat_source
C C 0.0033 0.0016 'International Tables Vol C Tables 4.2.6.8 and 6.1.1.4'
H H 0.0000 0.0000 'International Tables Vol C Tables 4.2.6.8 and 6.1.1.4'
N N 0.0061 0.0033 'International Tables Vol C Tables 4.2.6.8 and 6.1.1.4'
O O 0.0106 0.0060 'International Tables Vol C Tables 4.2.6.8 and 6.1.1.4'
S S 0.1246 0.1234 'International Tables Vol C Tables 4.2.6.8 and 6.1.1.4'

loop_
_geom_angle_atom_site_label_1
_geom_angle_atom_site_label_2
_geom_angle_atom_site_label_3
_geom_angle_site_symmetry_1
_geom_angle_site_symmetry_3
_geom_angle
_geom_angle_publ_flag
O1 S1 O2 . . 119.93(9) ?
O1 S1 N1 . . 108.19(8) ?
O2 S1 N1 . . 108.08(9) ?
O1 S1 C21 . . 107.34(7) ?
O2 S1 C21 . . 104.85(8) ?
N1 S1 C21 . . 107.90(8) ?
C15 N1 C18 . . 117.8(5) ?
C11 N1 C14 . . 108.3(4) ?
C15 N1 S1 . . 125.8(4) ?
C11 N1 S1 . . 125.8(3) ?
C18 N1 S1 . . 116.2(3) ?
C14 N1 S1 . . 124.8(2) ?
O4 N2 O3 . . 124.55(14) ?
O4 N2 C22 . . 118.04(13) ?
O3 N2 C22 . . 117.32(13) ?
C26 C21 C22 . . 117.54(14) ?
C26 C21 S1 . . 118.12(12) ?
C22 C21 S1 . . 124.21(11) ?
C23 C22 C21 . . 122.31(14) ?
C23 C22 N2 . . 116.04(13) ?
C21 C22 N2 . . 121.64(13) ?
C22 C23 C24 . . 119.09(15) ?
C22 C23 H23 . . 120.5 ?
C24 C23 H23 . . 120.5 ?
C25 C24 C23 . . 119.87(15) ?
C25 C24 H24 . . 120.1 ?
C23 C24 H24 . . 120.1 ?
C24 C25 C26 . . 120.41(15) ?
C24 C25 H25 . . 119.8 ?
C26 C25 H25 . . 119.8 ?
C25 C26 C21 . . 120.75(15) ?
C25 C26 H26 . . 119.6 ?
C21 C26 H26 . . 119.6 ?
N1 C11 C12 . . 102.5(5) ?
N1 C11 H11A . . 111.3 ?
C12 C11 H11A . . 111.3 ?
N1 C11 H11B . . 111.3 ?
C12 C11 H11B . . 111.3 ?
H11A C11 H11B . . 109.2 ?
C11 C12 C13 . . 101.6(5) ?
C11 C12 H12A . . 111.4 ?
C13 C12 H12A . . 111.4 ?
C11 C12 H12B . . 111.4 ?
C13 C12 H12B . . 111.4 ?
H12A C12 H12B . . 109.3 ?
C12 C13 C14 . . 102.6(4) ?
C12 C13 H13A . . 111.2 ?
C14 C13 H13A . . 111.2 ?
C12 C13 H13B . . 111.2 ?
C14 C13 H13B . . 111.2 ?
H13A C13 H13B . . 109.2 ?
N1 C14 C13 . . 104.5(4) ?
N1 C14 H14A . . 110.8 ?
C13 C14 H14A . . 110.8 ?
N1 C14 H14B . . 110.8 ?
C13 C14 H14B . . 110.8 ?
H14A C14 H14B . . 108.9 ?
N1 C15 C16 . . 101.2(6) ?
N1 C15 H15A . . 111.5 ?
C16 C15 H15A . . 111.5 ?
N1 C15 H15B . . 111.5 ?
C16 C15 H15B . . 111.5 ?
H15A C15 H15B . . 109.4 ?
C17 C16 C15 . . 104.7(6) ?
C17 C16 H16A . . 110.8 ?
C15 C16 H16A . . 110.8 ?
C17 C16 H16B . . 110.8 ?
C15 C16 H16B . . 110.8 ?
H16A C16 H16B . . 108.9 ?
C18 C17 C16 . . 107.4(6) ?
C18 C17 H17A . . 110.2 ?
C16 C17 H17A . . 110.2 ?
C18 C17 H17B . . 110.2 ?
C16 C17 H17B . . 110.2 ?
H17A C17 H17B . . 108.5 ?
N1 C18 C17 . . 100.8(5) ?
N1 C18 H18A . . 111.6 ?
C17 C18 H18A . . 111.6 ?
N1 C18 H18B . . 111.6 ?
C17 C18 H18B . . 111.6 ?
H18A C18 H18B . . 109.4 ?

loop_
_geom_bond_atom_site_label_1
_geom_bond_atom_site_label_2
_geom_bond_site_symmetry_2
_geom_bond_distance
_geom_bond_publ_flag
S1 O1 . 1.4285(12) ?
S1 O2 . 1.4300(13) ?
S1 N1 . 1.5913(17) ?
S1 C21 . 1.7818(15) ?
O3 N2 . 1.2209(18) ?
O4 N2 . 1.2157(18) ?
N1 C15 . 1.454(10) ?
N1 C11 . 1.472(8) ?
N1 C18 . 1.472(8) ?
N1 C14 . 1.492(6) ?
N2 C22 . 1.4706(18) ?
C21 C26 . 1.393(2) ?
C21 C22 . 1.394(2) ?
C22 C23 . 1.380(2) ?
C23 C24 . 1.387(2) ?
C23 H23 . 0.9500 ?
C24 C25 . 1.382(2) ?
C24 H24 . 0.9500 ?
C25 C26 . 1.388(2) ?
C25 H25 . 0.9500 ?
C26 H26 . 0.9500 ?
C11 C12 . 1.503(8) ?
C11 H11A . 0.9900 ?
C11 H11B . 0.9900 ?
C12 C13 . 1.513(6) ?
C12 H12A . 0.9900 ?
C12 H12B . 0.9900 ?
C13 C14 . 1.522(6) ?
C13 H13A . 0.9900 ?
C13 H13B . 0.9900 ?
C14 H14A . 0.9900 ?
C14 H14B . 0.9900 ?
C15 C16 . 1.555(10) ?
C15 H15A . 0.9900 ?
C15 H15B . 0.9900 ?
C16 C17 . 1.543(8) ?
C16 H16A . 0.9900 ?
C16 H16B . 0.9900 ?
C17 C18 . 1.505(8) ?
C17 H17A . 0.9900 ?
C17 H17B . 0.9900 ?
C18 H18A . 0.9900 ?
C18 H18B . 0.9900 ?

loop_
_geom_hbond_atom_site_label_D
_geom_hbond_atom_site_label_H
_geom_hbond_atom_site_label_A
_geom_hbond_site_symmetry_A
_geom_hbond_distance_DH
_geom_hbond_distance_HA
_geom_hbond_distance_DA
_geom_hbond_angle_DHA
_geom_hbond_publ_flag
C11 H11A O1 3_666 0.99 2.56 3.398(7) 143 yes
C11 H11B O4 . 0.99 2.48 3.093(8) 120 yes
C25 H25 O4 2_655 0.95 2.54 3.240(2) 131 yes
C25 H25 O1 4_675 0.95 2.47 3.228(2) 137 yes
C26 H26 O2 . 0.95 2.49 2.860(2) 103 yes
C26 H26 O3 4_575 0.95 2.56 3.467(2) 160 yes

loop_
_geom_torsion_atom_site_label_1
_geom_torsion_atom_site_label_2
_geom_torsion_atom_site_label_3
_geom_torsion_atom_site_label_4
_geom_torsion_site_symmetry_1
_geom_torsion_site_symmetry_2
_geom_torsion_site_symmetry_3
_geom_torsion_site_symmetry_4
_geom_torsion
_geom_torsion_publ_flag
O1 S1 N1 C15 . . . . -13.5(6) ?
O2 S1 N1 C15 . . . . -144.8(6) ?
C21 S1 N1 C15 . . . . 102.3(6) ?
O1 S1 N1 C11 . . . . -21.2(5) ?
O2 S1 N1 C11 . . . . -152.5(5) ?
C21 S1 N1 C11 . . . . 94.6(5) ?
O1 S1 N1 C18 . . . . 171.1(7) ?
O2 S1 N1 C18 . . . . 39.8(7) ?
C21 S1 N1 C18 . . . . -73.1(7) ?
O1 S1 N1 C14 . . . . 172.3(5) ?
O2 S1 N1 C14 . . . . 41.0(5) ?
C21 S1 N1 C14 . . . . -71.9(5) ?
O1 S1 C21 C26 . . . . -152.34(13) ?
O2 S1 C21 C26 . . . . -23.76(15) ?
N1 S1 C21 C26 . . . . 91.26(14) ?
O1 S1 C21 C22 . . . . 23.24(15) ?
O2 S1 C21 C22 . . . . 151.82(14) ?
N1 S1 C21 C22 . . . . -93.15(15) ?
C26 C21 C22 C23 . . . . 0.1(2) ?
S1 C21 C22 C23 . . . . -175.54(12) ?
C26 C21 C22 N2 . . . . 179.49(14) ?
S1 C21 C22 N2 . . . . 3.9(2) ?
O4 N2 C22 C23 . . . . -114.81(16) ?
O3 N2 C22 C23 . . . . 61.75(19) ?
O4 N2 C22 C21 . . . . 65.74(19) ?
O3 N2 C22 C21 . . . . -117.70(16) ?
C21 C22 C23 C24 . . . . -1.4(2) ?
N2 C22 C23 C24 . . . . 179.13(15) ?
C22 C23 C24 C25 . . . . 1.2(3) ?
C23 C24 C25 C26 . . . . 0.4(3) ?
C24 C25 C26 C21 . . . . -1.8(3) ?
C22 C21 C26 C25 . . . . 1.5(2) ?
S1 C21 C26 C25 . . . . 177.41(13) ?
C14 N1 C11 C12 . . . . -27.8(8) ?
S1 N1 C11 C12 . . . . 163.9(4) ?
N1 C11 C12 C13 . . . . 43.3(8) ?
C11 C12 C13 C14 . . . . -42.6(7) ?
C11 N1 C14 C13 . . . . 1.2(8) ?
S1 N1 C14 C13 . . . . 169.7(3) ?
C12 C13 C14 N1 . . . . 25.6(7) ?
C18 N1 C15 C16 . . . . 6.6(11) ?
S1 N1 C15 C16 . . . . -168.8(4) ?
N1 C15 C16 C17 . . . . -21.2(10) ?
C15 C16 C17 C18 . . . . 29.7(11) ?
C15 N1 C18 C17 . . . . 11.2(12) ?
S1 N1 C18 C17 . . . . -173.0(5) ?
C16 C17 C18 N1 . . . . -24.5(11) ?

_cod_database_fobs_code 2312085
